data_7222832
loop_
_publ_author_name
'Elango, Kuppanagounder'
'Manivannan, R.'
'ciattini, samuele'
'Chelazzi, Laura'

_publ_section_title
;
 Benzoquinone-imidazole hybrids as selective colorimetric sensors for
 cyanide in aqueous, solid and gas phases
;
_journal_name_full 'RSC Adv.'
_journal_paper_doi 10.1039/C5RA13597D
_journal_year 2015
_chemical_formula_moiety 'C14 H16 N4 O2'
_chemical_formula_sum 'C14 H16 N4 O2'
_chemical_formula_weight 272.31
_chemical_name_systematic 70352
_space_group_crystal_system monoclinic
_space_group_IT_number 14
_space_group_name_Hall '-P 2ybc'
_space_group_name_H-M_alt 'P 1 21/c 1'
_symmetry_space_group_name_Hall '-P 2ybc'
_symmetry_space_group_name_H-M 'P 1 21/c 1'
_atom_sites_solution_hydrogens mixed
_audit_creation_method SHELXL-2014/7
_audit_update_record
;
2014-12-12 deposited with the CCDC.
2015-10-09 downloaded from the CCDC.
;
_cell_angle_alpha 90
_cell_angle_beta 92.030(7)
_cell_angle_gamma 90
_cell_formula_units_Z 4
_cell_length_a 14.7426(13)
_cell_length_b 9.9228(7)
_cell_length_c 9.8994(7)
_cell_measurement_reflns_used 2508
_cell_measurement_temperature 293(2)
_cell_measurement_theta_max 25.02
_cell_measurement_theta_min 2.47
_cell_volume 1447.25(19)
_computing_cell_refinement 'APEX2/SAINT (Bruker, 2004)'
_computing_data_collection 'APEX2 (Bruker, 2004)'
_computing_data_reduction 'SAINT/XPREP (Bruker, 2004)'
_computing_molecular_graphics 'ORTEP3 (Farrugia, 1997) and Mercury (Bruno et al., 2002)'
_computing_publication_material 'SHELXL-2014/7 (Sheldrick, 2014)'
_computing_structure_refinement 'SHELXL-2014/7 (Sheldrick, 2014)'
_computing_structure_solution 'SIR92 (Altornare et al., 1993)'
_diffrn_ambient_temperature 293(2)
_diffrn_measured_fraction_theta_full 0.991
_diffrn_measured_fraction_theta_max 0.990
_diffrn_measurement_device_type 'Bruker axs kappa apex2 CCD Diffractometer'
_diffrn_measurement_method '\w and \f scan'
_diffrn_radiation_monochromator graphite
_diffrn_radiation_source 'fine-focus sealed tube'
_diffrn_radiation_type MoK\a
_diffrn_radiation_wavelength 0.71073
_diffrn_reflns_av_unetI/netI 0.0937
_diffrn_reflns_laue_measured_fraction_full 0.991
_diffrn_reflns_laue_measured_fraction_max 0.990
_diffrn_reflns_limit_h_max 17
_diffrn_reflns_limit_h_min -17
_diffrn_reflns_limit_k_max 11
_diffrn_reflns_limit_k_min -11
_diffrn_reflns_limit_l_max 11
_diffrn_reflns_limit_l_min -11
_diffrn_reflns_number 16234
_diffrn_reflns_point_group_measured_fraction_full 0.991
_diffrn_reflns_point_group_measured_fraction_max 0.990
_diffrn_reflns_theta_full 25.242
_diffrn_reflns_theta_max 25.253
_diffrn_reflns_theta_min 2.475
_exptl_absorpt_coefficient_mu 0.087
_exptl_absorpt_correction_T_max 0.9799
_exptl_absorpt_correction_T_min 0.9710
_exptl_absorpt_correction_type multi-scan
_exptl_absorpt_process_details 'SADABS (BRUKER, 2004)'
_exptl_crystal_colour BROWN
_exptl_crystal_density_diffrn 1.250
_exptl_crystal_description BLOCK
_exptl_crystal_F_000 576
_exptl_crystal_size_max 0.350
_exptl_crystal_size_mid 0.300
_exptl_crystal_size_min 0.300
_refine_diff_density_max 0.247
_refine_diff_density_min -0.423
_refine_diff_density_rms 0.061
_refine_ls_extinction_method none
_refine_ls_goodness_of_fit_ref 1.020
_refine_ls_hydrogen_treatment mixed
_refine_ls_matrix_type full
_refine_ls_number_parameters 210
_refine_ls_number_reflns 16234
_refine_ls_number_restraints 108
_refine_ls_restrained_S_all 1.021
_refine_ls_R_factor_all 0.1291
_refine_ls_R_factor_gt 0.0694
_refine_ls_shift/su_max 0.001
_refine_ls_shift/su_mean 0.000
_refine_ls_structure_factor_coef Fsqd
_refine_ls_weighting_details 'w=1/[\s^2^(Fo^2^)+(0.0582P)^2^+1.1032P] where P=(Fo^2^+2Fc^2^)/3'
_refine_ls_weighting_scheme calc
_refine_ls_wR_factor_gt 0.1537
_refine_ls_wR_factor_ref 0.1837
_reflns_Friedel_coverage 0.000
_reflns_number_gt 9569
_reflns_number_total 16234
_reflns_threshold_expression 'I > 2\s(I)'
_cod_data_source_file c5ra13597d2.cif
_cod_data_source_block 70352
_cod_depositor_comments
;
The following automatic conversions were performed:

'_exptl_absorpt_correction_type' value 'MULTI-SCAN' changed to
'multi-scan' according to
/usr/data/users/saulius/crontab/automatic-downloads/rss-feeds/RSC/lib/dictionaries/cif_core.dic
dictionary named 'cif_core.dic' version 2.4.2 from 2011-04-26.

Automatic conversion script
Id: cif_fix_values 3271 2015-04-21 07:52:19Z andrius 
;
_cod_database_code 7222832
_shelx_shelxl_version_number 2014/7
_shelx_space_group_comment
;
The symmetry employed for this shelxl refinement is uniquely defined
by the following loop, which should always be used as a source of
symmetry information in preference to the above space-group names.
They are only intended as comments.
;
_shelx_estimated_absorpt_t_min 0.970
_shelx_estimated_absorpt_t_max 0.974

loop_
_space_group_symop_operation_xyz
'x, y, z'
'-x, y+1/2, -z+1/2'
'-x, -y, -z'
'x, -y-1/2, z-1/2'

loop_
_atom_site_label
_atom_site_type_symbol
_atom_site_fract_x
_atom_site_fract_y
_atom_site_fract_z
_atom_site_U_iso_or_equiv
_atom_site_adp_type
_atom_site_occupancy
_atom_site_site_symmetry_order
_atom_site_calc_flag
_atom_site_refinement_flags_posn
_atom_site_refinement_flags_adp
_atom_site_refinement_flags_occupancy
_atom_site_disorder_assembly
_atom_site_disorder_group
C1 C -0.0108(3) 0.0061(4) -0.1516(4) 0.0266(11) Uani 1 1 d . . . . .
C2 C 0.0387(3) 0.1043(4) -0.0674(4) 0.0227(10) Uani 1 1 d . . . . .
C3 C 0.0484(3) 0.1012(4) 0.0694(4) 0.0218(10) Uani 1 1 d . . . . .
C4 C 0.1209(3) 0.2735(4) 0.0064(4) 0.0252(11) Uani 1 1 d . . . . .
C5 C 0.1766(6) 0.402(2) 0.0048(13) 0.0376(18) Uani 0.869(13) 1 d D U P A 1
H5A H 0.1352 0.4765 -0.0174 0.045 Uiso 0.869(13) 1 calc R U P A 1
C6 C 0.2450(6) 0.3951(9) -0.1035(8) 0.082(3) Uani 0.869(13) 1 d D U P A 1
H6A H 0.2147 0.3759 -0.1888 0.123 Uiso 0.869(13) 1 calc R U P A 1
H6B H 0.2760 0.4799 -0.1089 0.123 Uiso 0.869(13) 1 calc R U P A 1
H6C H 0.2882 0.3251 -0.0823 0.123 Uiso 0.869(13) 1 calc R U P A 1
C7 C 0.2215(7) 0.4316(10) 0.1394(7) 0.078(3) Uani 0.869(13) 1 d D U P A 1
H7A H 0.1765 0.4355 0.2070 0.118 Uiso 0.869(13) 1 calc R U P A 1
H7B H 0.2646 0.3619 0.1621 0.118 Uiso 0.869(13) 1 calc R U P A 1
H7C H 0.2524 0.5167 0.1355 0.118 Uiso 0.869(13) 1 calc R U P A 1
C5' C 0.186(4) 0.386(15) -0.007(10) 0.0376(18) Uani 0.131(13) 1 d D U P A 2
H5B H 0.1663 0.4422 -0.0836 0.045 Uiso 0.131(13) 1 calc R U P A 2
C6' C 0.282(4) 0.340(5) -0.028(6) 0.082(3) Uani 0.131(13) 1 d D U P A 2
H6D H 0.3205 0.4175 -0.0356 0.123 Uiso 0.131(13) 1 calc R U P A 2
H6E H 0.3025 0.2865 0.0479 0.123 Uiso 0.131(13) 1 calc R U P A 2
H6F H 0.2836 0.2875 -0.1090 0.123 Uiso 0.131(13) 1 calc R U P A 2
C7' C 0.180(5) 0.467(7) 0.121(6) 0.078(3) Uani 0.131(13) 1 d D U P A 2
H7D H 0.2215 0.5415 0.1179 0.118 Uiso 0.131(13) 1 calc R U P A 2
H7E H 0.1195 0.4996 0.1287 0.118 Uiso 0.131(13) 1 calc R U P A 2
H7F H 0.1961 0.4108 0.1971 0.118 Uiso 0.131(13) 1 calc R U P A 2
C8 C 0.5115(3) 0.4964(4) -0.1515(4) 0.0319(12) Uani 1 1 d . . . . .
C9 C 0.4591(3) 0.5960(4) -0.0806(4) 0.0264(11) Uani 1 1 d . . . . .
N4 N 0.3917(2) 0.7075(3) 0.0878(3) 0.0290(10) Uani 1 1 d . . . . .
C11 C 0.3694(3) 0.7629(4) -0.0308(4) 0.0286(11) Uani 1 1 d . . . . .
C12 C 0.3010(13) 0.8705(17) -0.0531(17) 0.035(3) Uani 0.81(6) 1 d D U P B 3
H12A H 0.3131 0.9116 -0.1407 0.042 Uiso 0.81(6) 1 calc R U P B 3
C13 C 0.3103(18) 0.980(2) 0.050(2) 0.120(6) Uani 0.81(6) 1 d D U P B 3
H13D H 0.2649 1.0477 0.0321 0.179 Uiso 0.81(6) 1 calc R U P B 3
H13E H 0.3026 0.9432 0.1386 0.179 Uiso 0.81(6) 1 calc R U P B 3
H13F H 0.3695 1.0202 0.0461 0.179 Uiso 0.81(6) 1 calc R U P B 3
C14 C 0.2051(14) 0.8158(17) -0.064(2) 0.103(5) Uani 0.81(6) 1 d D U P B 3
H14D H 0.1633 0.8889 -0.0779 0.154 Uiso 0.81(6) 1 calc R U P B 3
H14E H 0.1997 0.7540 -0.1380 0.154 Uiso 0.81(6) 1 calc R U P B 3
H14F H 0.1917 0.7699 0.0187 0.154 Uiso 0.81(6) 1 calc R U P B 3
C12' C 0.316(4) 0.900(8) -0.048(8) 0.035(3) Uani 0.19(6) 1 d D U P B 4
H12B H 0.3427 0.9618 -0.1129 0.042 Uiso 0.19(6) 1 calc R U P B 4
C13' C 0.302(9) 0.961(12) 0.088(8) 0.120(6) Uani 0.19(6) 1 d D U P B 4
H13A H 0.3571 1.0057 0.1193 0.179 Uiso 0.19(6) 1 calc R U P B 4
H13B H 0.2539 1.0260 0.0812 0.179 Uiso 0.19(6) 1 calc R U P B 4
H13C H 0.2871 0.8922 0.1511 0.179 Uiso 0.19(6) 1 calc R U P B 4
C14' C 0.232(5) 0.829(8) -0.100(10) 0.103(5) Uani 0.19(6) 1 d D U P B 4
H14A H 0.2424 0.7908 -0.1873 0.154 Uiso 0.19(6) 1 calc R U P B 4
H14B H 0.2159 0.7591 -0.0386 0.154 Uiso 0.19(6) 1 calc R U P B 4
H14C H 0.1828 0.8930 -0.1085 0.154 Uiso 0.19(6) 1 calc R U P B 4
N1 N 0.0851(2) 0.2168(3) -0.1072(3) 0.0268(9) Uani 1 1 d D . . . .
N2 N 0.0996(2) 0.2078(3) 0.1169(3) 0.0268(9) Uani 1 1 d . . . . .
N3 N 0.4080(3) 0.7002(3) -0.1347(4) 0.0311(10) Uani 1 1 d D . . . .
C10 C 0.4474(3) 0.6023(4) 0.0554(4) 0.0267(11) Uani 1 1 d . . . . .
O1 O -0.0186(2) 0.0130(3) -0.2740(3) 0.0523(11) Uani 1 1 d . . . . .
O2 O 0.5218(2) 0.4963(3) -0.2722(3) 0.0548(11) Uani 1 1 d . . . . .
H1A H 0.087(3) 0.240(5) -0.203(4) 0.065(15) Uiso 1 1 d D . . . .
H3A H 0.398(4) 0.732(6) -0.232(4) 0.14(3) Uiso 1 1 d D . . . .

loop_
_atom_site_aniso_label
_atom_site_aniso_U_11
_atom_site_aniso_U_22
_atom_site_aniso_U_33
_atom_site_aniso_U_23
_atom_site_aniso_U_13
_atom_site_aniso_U_12
C1 0.037(3) 0.029(2) 0.013(2) -0.002(2) -0.004(2) -0.004(2)
C2 0.031(3) 0.021(2) 0.015(2) 0.0009(19) -0.0007(19) -0.003(2)
C3 0.030(3) 0.021(2) 0.014(2) 0.0009(19) -0.0002(19) -0.002(2)
C4 0.035(3) 0.026(2) 0.015(2) 0.003(2) -0.002(2) 0.001(2)
C5 0.053(4) 0.030(6) 0.029(4) 0.005(3) -0.006(3) -0.013(3)
C6 0.106(7) 0.101(6) 0.040(5) -0.014(5) 0.023(5) -0.067(6)
C7 0.106(10) 0.091(7) 0.038(4) -0.012(4) 0.002(5) -0.068(6)
C5' 0.053(4) 0.030(6) 0.029(4) 0.005(3) -0.006(3) -0.013(3)
C6' 0.106(7) 0.101(6) 0.040(5) -0.014(5) 0.023(5) -0.067(6)
C7' 0.106(10) 0.091(7) 0.038(4) -0.012(4) 0.002(5) -0.068(6)
C8 0.035(3) 0.036(3) 0.025(3) -0.003(2) 0.009(2) 0.007(2)
C9 0.028(3) 0.026(2) 0.025(2) 0.001(2) 0.002(2) 0.004(2)
N4 0.037(3) 0.030(2) 0.020(2) -0.0041(17) 0.0018(17) 0.0054(19)
C11 0.034(3) 0.030(3) 0.022(2) 0.003(2) 0.001(2) 0.005(2)
C12 0.043(7) 0.028(7) 0.034(3) 0.006(5) 0.006(4) 0.008(5)
C13 0.189(10) 0.094(9) 0.072(12) -0.043(9) -0.043(10) 0.093(7)
C14 0.030(9) 0.084(6) 0.195(12) 0.037(8) 0.014(8) 0.023(6)
C12' 0.043(7) 0.028(7) 0.034(3) 0.006(5) 0.006(4) 0.008(5)
C13' 0.189(10) 0.094(9) 0.072(12) -0.043(9) -0.043(10) 0.093(7)
C14' 0.030(9) 0.084(6) 0.195(12) 0.037(8) 0.014(8) 0.023(6)
N1 0.039(3) 0.026(2) 0.0145(19) 0.0013(17) -0.0028(17) -0.0056(18)
N2 0.040(3) 0.024(2) 0.0155(18) -0.0016(16) -0.0028(17) -0.0051(19)
N3 0.040(3) 0.028(2) 0.026(2) 0.0021(19) 0.0062(19) 0.0089(19)
C10 0.030(3) 0.024(2) 0.027(3) 0.000(2) 0.004(2) 0.005(2)
O1 0.086(3) 0.054(2) 0.0157(17) 0.0034(16) -0.0073(17) -0.033(2)
O2 0.080(3) 0.062(2) 0.0230(18) 0.0046(16) 0.0126(18) 0.033(2)

loop_
_atom_type_symbol
_atom_type_description
_atom_type_scat_dispersion_real
_atom_type_scat_dispersion_imag
_atom_type_scat_source
C C 0.0033 0.0016 'International Tables Vol C Tables 4.2.6.8 and 6.1.1.4'
H H 0.0000 0.0000 'International Tables Vol C Tables 4.2.6.8 and 6.1.1.4'
N N 0.0061 0.0033 'International Tables Vol C Tables 4.2.6.8 and 6.1.1.4'
O O 0.0106 0.0060 'International Tables Vol C Tables 4.2.6.8 and 6.1.1.4'

loop_
_geom_angle_atom_site_label_1
_geom_angle_atom_site_label_2
_geom_angle_atom_site_label_3
_geom_angle
_geom_angle_site_symmetry_3
O1 C1 C2 124.0(4) .
O1 C1 C3 124.9(4) 3
C2 C1 C3 111.1(3) 3
C3 C2 N1 105.6(3) .
C3 C2 C1 126.0(4) .
N1 C2 C1 128.5(3) .
C2 C3 N2 111.2(4) .
C2 C3 C1 122.9(4) 3
N2 C3 C1 125.9(3) 3
N2 C4 N1 112.8(4) .
N2 C4 C5' 128(4) .
N1 C4 C5' 118(3) .
N2 C4 C5 124.6(6) .
N1 C4 C5 122.6(6) .
C7 C5 C6 111.0(7) .
C7 C5 C4 112.3(14) .
C6 C5 C4 110.4(8) .
C7 C5 H5A 107.6 .
C6 C5 H5A 107.6 .
C4 C5 H5A 107.6 .
C5 C6 H6A 109.5 .
C5 C6 H6B 109.5 .
H6A C6 H6B 109.5 .
C5 C6 H6C 109.5 .
H6A C6 H6C 109.5 .
H6B C6 H6C 109.5 .
C5 C7 H7A 109.5 .
C5 C7 H7B 109.5 .
H7A C7 H7B 109.5 .
C5 C7 H7C 109.5 .
H7A C7 H7C 109.5 .
H7B C7 H7C 109.5 .
C4 C5' C6' 114(9) .
C4 C5' C7' 106(8) .
C6' C5' C7' 111(2) .
C4 C5' H5B 108.8 .
C6' C5' H5B 108.8 .
C7' C5' H5B 108.8 .
C5' C6' H6D 109.5 .
C5' C6' H6E 109.5 .
H6D C6' H6E 109.5 .
C5' C6' H6F 109.5 .
H6D C6' H6F 109.5 .
H6E C6' H6F 109.5 .
C5' C7' H7D 109.5 .
C5' C7' H7E 109.5 .
H7D C7' H7E 109.5 .
C5' C7' H7F 109.5 .
H7D C7' H7F 109.5 .
H7E C7' H7F 109.5 .
O2 C8 C9 124.5(4) .
O2 C8 C10 124.8(4) 3_665
C9 C8 C10 110.7(3) 3_665
C10 C9 N3 105.2(4) .
C10 C9 C8 126.6(4) .
N3 C9 C8 128.1(4) .
C11 N4 C10 103.9(3) .
N4 C11 N3 112.8(4) .
N4 C11 C12 125.2(7) .
N3 C11 C12 121.6(7) .
N4 C11 C12' 124(3) .
N3 C11 C12' 123(3) .
C11 C12 C13 112.2(15) .
C11 C12 C14 112.4(13) .
C13 C12 C14 111.7(8) .
C11 C12 H12A 106.7 .
C13 C12 H12A 106.7 .
C14 C12 H12A 106.7 .
C12 C13 H13D 109.5 .
C12 C13 H13E 109.5 .
H13D C13 H13E 109.5 .
C12 C13 H13F 109.5 .
H13D C13 H13F 109.5 .
H13E C13 H13F 109.5 .
C12 C14 H14D 109.5 .
C12 C14 H14E 109.5 .
H14D C14 H14E 109.5 .
C12 C14 H14F 109.5 .
H14D C14 H14F 109.5 .
H14E C14 H14F 109.5 .
C13' C12' C14' 111(2) .
C13' C12' C11 110(8) .
C14' C12' C11 92(5) .
C13' C12' H12B 113.9 .
C14' C12' H12B 113.9 .
C11 C12' H12B 113.9 .
C12' C13' H13A 109.5 .
C12' C13' H13B 109.5 .
H13A C13' H13B 109.5 .
C12' C13' H13C 109.5 .
H13A C13' H13C 109.5 .
H13B C13' H13C 109.5 .
C12' C14' H14A 109.5 .
C12' C14' H14B 109.5 .
H14A C14' H14B 109.5 .
C12' C14' H14C 109.5 .
H14A C14' H14C 109.5 .
H14B C14' H14C 109.5 .
C4 N1 C2 106.5(3) .
C4 N1 H1A 133(3) .
C2 N1 H1A 120(3) .
C4 N2 C3 103.9(3) .
C11 N3 C9 106.9(3) .
C11 N3 H3A 122(4) .
C9 N3 H3A 131(4) .
C9 C10 N4 111.3(4) .
C9 C10 C8 122.7(4) 3_665
N4 C10 C8 126.0(4) 3_665

loop_
_geom_bond_atom_site_label_1
_geom_bond_atom_site_label_2
_geom_bond_distance
_geom_bond_site_symmetry_2
C1 O1 1.216(4) .
C1 C2 1.460(5) .
C1 C3 1.462(5) 3
C2 C3 1.357(5) .
C2 N1 1.374(5) .
C3 N2 1.372(5) .
C3 C1 1.462(5) 3
C4 N2 1.320(5) .
C4 N1 1.348(5) .
C4 C5' 1.48(14) .
C4 C5 1.52(2) .
C5 C7 1.497(8) .
C5 C6 1.500(13) .
C5 H5A 0.9800 .
C6 H6A 0.9600 .
C6 H6B 0.9600 .
C6 H6C 0.9600 .
C7 H7A 0.9600 .
C7 H7B 0.9600 .
C7 H7C 0.9600 .
C5' C6' 1.50(2) .
C5' C7' 1.50(2) .
C5' H5B 0.9800 .
C6' H6D 0.9600 .
C6' H6E 0.9600 .
C6' H6F 0.9600 .
C7' H7D 0.9600 .
C7' H7E 0.9600 .
C7' H7F 0.9600 .
C8 O2 1.210(5) .
C8 C9 1.451(6) .
C8 C10 1.479(5) 3_665
C9 C10 1.365(5) .
C9 N3 1.377(5) .
N4 C11 1.328(5) .
N4 C10 1.373(5) .
C11 N3 1.345(5) .
C11 C12 1.480(16) .
C11 C12' 1.57(8) .
C12 C13 1.496(11) .
C12 C14 1.514(9) .
C12 H12A 0.9800 .
C13 H13D 0.9600 .
C13 H13E 0.9600 .
C13 H13F 0.9600 .
C14 H14D 0.9600 .
C14 H14E 0.9600 .
C14 H14F 0.9600 .
C12' C13' 1.50(2) .
C12' C14' 1.51(2) .
C12' H12B 0.9800 .
C13' H13A 0.9600 .
C13' H13B 0.9600 .
C13' H13C 0.9600 .
C14' H14A 0.9600 .
C14' H14B 0.9600 .
C14' H14C 0.9600 .
N1 H1A 0.98(4) .
N3 H3A 1.02(4) .
C10 C8 1.479(5) 3_665

loop_
_geom_hbond_atom_site_label_D
_geom_hbond_atom_site_label_H
_geom_hbond_atom_site_label_A
_geom_hbond_distance_DH
_geom_hbond_distance_HA
_geom_hbond_distance_DA
_geom_hbond_angle_DHA
_geom_hbond_site_symmetry_A
C5 H5A O1 0.98 2.66 3.389(13) 131.0 2_554
C12 H12A O2 0.98 2.74 3.419(18) 126.6 2_654
N1 H1A N2 0.98(4) 1.87(4) 2.848(4) 175(4) 4_565
N3 H3A N4 1.02(4) 1.88(4) 2.897(5) 175(6) 4_575

loop_
_geom_torsion_atom_site_label_1
_geom_torsion_atom_site_label_2
_geom_torsion_atom_site_label_3
_geom_torsion_atom_site_label_4
_geom_torsion
_geom_torsion_site_symmetry_1
_geom_torsion_site_symmetry_4
O1 C1 C2 C3 179.3(4) . .
C3 C1 C2 C3 -1.2(7) 3 .
O1 C1 C2 N1 -1.2(7) . .
C3 C1 C2 N1 178.3(4) 3 .
N1 C2 C3 N2 -0.2(5) . .
C1 C2 C3 N2 179.4(4) . .
N1 C2 C3 C1 -178.2(4) . 3
C1 C2 C3 C1 1.4(8) . 3
N2 C4 C5 C7 11.9(10) . .
N1 C4 C5 C7 -170.3(6) . .
N2 C4 C5 C6 136.3(8) . .
N1 C4 C5 C6 -45.9(12) . .
N2 C4 C5' C6' 87(5) . .
N1 C4 C5' C6' -84(7) . .
N2 C4 C5' C7' -35(8) . .
N1 C4 C5' C7' 154(4) . .
O2 C8 C9 C10 -178.3(5) . .
C10 C8 C9 C10 0.1(7) 3_665 .
O2 C8 C9 N3 4.6(8) . .
C10 C8 C9 N3 -177.0(4) 3_665 .
C10 N4 C11 N3 -0.6(5) . .
C10 N4 C11 C12 172.1(10) . .
C10 N4 C11 C12' -172(3) . .
N4 C11 C12 C13 45(2) . .
N3 C11 C12 C13 -143.0(13) . .
N4 C11 C12 C14 -81.9(18) . .
N3 C11 C12 C14 90.1(13) . .
N4 C11 C12' C13' 4(6) . .
N3 C11 C12' C13' -166(5) . .
N4 C11 C12' C14' -109(5) . .
N3 C11 C12' C14' 81(5) . .
N2 C4 N1 C2 -1.3(5) . .
C5' C4 N1 C2 171(4) . .
C5 C4 N1 C2 -179.3(6) . .
C3 C2 N1 C4 0.9(5) . .
C1 C2 N1 C4 -178.7(4) . .
N1 C4 N2 C3 1.2(5) . .
C5' C4 N2 C3 -170(4) . .
C5 C4 N2 C3 179.1(6) . .
C2 C3 N2 C4 -0.6(5) . .
C1 C3 N2 C4 177.4(4) 3 .
N4 C11 N3 C9 0.1(5) . .
C12 C11 N3 C9 -172.8(10) . .
C12' C11 N3 C9 171(3) . .
C10 C9 N3 C11 0.3(5) . .
C8 C9 N3 C11 177.9(4) . .
N3 C9 C10 N4 -0.7(5) . .
C8 C9 C10 N4 -178.3(4) . .
N3 C9 C10 C8 177.5(4) . 3_665
C8 C9 C10 C8 -0.1(8) . 3_665
C11 N4 C10 C9 0.8(5) . .
C11 N4 C10 C8 -177.4(4) . 3_665
